data_1512394
loop_
_publ_author_name
'Tan, Darlene Q.'
'Younai, Ashkaan'
'Pattawong, Ommidala'
'Fettinger, James C.'
'Cheong, Paul Ha-Yeon'
'Shaw, Jared T.'

_publ_section_title
;
 Stereoselective Synthesis of \g-Lactams from Imines and Cyanosuccinic
 Anhydrides.
;
_journal_issue 19
_journal_name_full 'Organic letters'
_journal_page_first 5126
_journal_page_last 5129
_journal_paper_doi 10.1021/ol402554n
_journal_volume 15
_journal_year 2013
_chemical_absolute_configuration ad
_chemical_formula_moiety 'C22 H22 N2 O4'
_chemical_formula_sum 'C22 H22 N2 O4'
_chemical_formula_weight 378.42
_chemical_name_systematic
; 
 ? 
;
_space_group_IT_number 19
_space_group_name_Hall 'P 2ac 2ab'
_symmetry_cell_setting orthorhombic
_symmetry_space_group_name_Hall 'P 2ac 2ab'
_symmetry_space_group_name_H-M 'P 21 21 21'
_atom_sites_solution_hydrogens geom
_atom_sites_solution_primary direct
_atom_sites_solution_secondary difmap
_audit_creation_method SHELXL-97
_cell_angle_alpha 90.00
_cell_angle_beta 90.00
_cell_angle_gamma 90.00
_cell_formula_units_Z 4
_cell_length_a 6.36610(10)
_cell_length_b 16.2208(4)
_cell_length_c 18.3651(4)
_cell_measurement_reflns_used 9894
_cell_measurement_temperature 90(2)
_cell_measurement_theta_max 71.88
_cell_measurement_theta_min 3.64
_cell_volume 1896.44(7)
_computing_cell_refinement 'SAINT (8.18C) (Bruker, 2012)'
_computing_data_collection 'Apex2 (2012.2-0) (Bruker, 2012)'
_computing_data_reduction 'SAINT (8.18C) (Bruker, 2012)'
_computing_molecular_graphics 'Bruker SHELXTL'
_computing_publication_material 'Bruker SHELXTL'
_computing_structure_refinement 'SHELXL-97 (Sheldrick, 2008)'
_computing_structure_solution 'SHELXS-97 (Sheldrick, 2008)'
_diffrn_ambient_temperature 90(2)
_diffrn_measured_fraction_theta_full 0.986
_diffrn_measured_fraction_theta_max 0.986
_diffrn_measurement_device_type 'Bruker APEX-II CCD'
_diffrn_measurement_method '\f and \w scans'
_diffrn_radiation_monochromator graphite
_diffrn_radiation_source 'fine-focus sealed tube'
_diffrn_radiation_type CuK\a
_diffrn_radiation_wavelength 1.54178
_diffrn_reflns_av_R_equivalents 0.0249
_diffrn_reflns_av_sigmaI/netI 0.0153
_diffrn_reflns_limit_h_max 7
_diffrn_reflns_limit_h_min -7
_diffrn_reflns_limit_k_max 20
_diffrn_reflns_limit_k_min -20
_diffrn_reflns_limit_l_max 22
_diffrn_reflns_limit_l_min -22
_diffrn_reflns_number 23083
_diffrn_reflns_theta_full 72.37
_diffrn_reflns_theta_max 72.37
_diffrn_reflns_theta_min 3.64
_exptl_absorpt_coefficient_mu 0.750
_exptl_absorpt_correction_T_max 0.9221
_exptl_absorpt_correction_T_min 0.7653
_exptl_absorpt_correction_type multi-scan
_exptl_absorpt_process_details 'SADABS 2008/1 (Sheldrick, 2008)'
_exptl_crystal_colour Colorless
_exptl_crystal_density_diffrn 1.325
_exptl_crystal_density_method 'not measured'
_exptl_crystal_description Plate
_exptl_crystal_F_000 800
_exptl_crystal_size_max 0.38
_exptl_crystal_size_mid 0.35
_exptl_crystal_size_min 0.11
_refine_diff_density_max 0.207
_refine_diff_density_min -0.144
_refine_diff_density_rms 0.032
_refine_ls_abs_structure_details 'Flack H D (1983), Acta Cryst. A39, 876-881'
_refine_ls_abs_structure_Flack 0.02(12)
_refine_ls_extinction_coef 0.0018(3)
_refine_ls_extinction_expression Fc^*^=kFc[1+0.001xFc^2^\l^3^/sin(2\q)]^-1/4^
_refine_ls_extinction_method SHELXL
_refine_ls_goodness_of_fit_ref 1.037
_refine_ls_hydrogen_treatment mixed
_refine_ls_matrix_type full
_refine_ls_number_parameters 342
_refine_ls_number_reflns 3680
_refine_ls_number_restraints 0
_refine_ls_restrained_S_all 1.037
_refine_ls_R_factor_all 0.0243
_refine_ls_R_factor_gt 0.0242
_refine_ls_shift/su_max 0.001
_refine_ls_shift/su_mean 0.000
_refine_ls_structure_factor_coef Fsqd
_refine_ls_weighting_details 'calc w=1/[\s^2^(Fo^2^)+(0.0398P)^2^+0.3577P] where P=(Fo^2^+2Fc^2^)/3'
_refine_ls_weighting_scheme calc
_refine_ls_wR_factor_gt 0.0639
_refine_ls_wR_factor_ref 0.0640
_reflns_number_gt 3672
_reflns_number_total 3680
_reflns_threshold_expression >2sigma(I)
_cod_data_source_file ol402554n_si_007.cif
_cod_data_source_block jf2167f
_cod_depositor_comments
;
The following automatic conversions were performed:

'_symmetry_cell_setting' value 'Orthorhombic' changed to
'orthorhombic' according to
/home/saulius/struct/CIF-dictionaries/cif_core.dic dictionary named
'cif_core.dic' version 2.4.2 from
2011-04-26.

'_exptl_absorpt_correction_type' value 'Multi-scan'
changed to 'multi-scan' according to
/home/saulius/struct/CIF-dictionaries/cif_core.dic dictionary named
'cif_core.dic' version 2.4.2 from 2011-04-26.

Automatic conversion script
Id: cif_fix_values 1891 2012-01-12 08:04:46Z andrius 
;
_cod_database_code 1512394

loop_
_symmetry_equiv_pos_as_xyz
'x, y, z'
'x+1/2, -y+1/2, -z'
'-x, y+1/2, -z+1/2'
'-x+1/2, -y, z+1/2'

loop_
_atom_site_label
_atom_site_type_symbol
_atom_site_fract_x
_atom_site_fract_y
_atom_site_fract_z
_atom_site_U_iso_or_equiv
_atom_site_adp_type
_atom_site_occupancy
_atom_site_symmetry_multiplicity
_atom_site_calc_flag
C1 C 0.41377(17) 0.78289(7) 0.86115(6) 0.0151(2) Uani 1 1 d
C2 C 0.33363(17) 0.74448(6) 0.78681(6) 0.0137(2) Uani 1 1 d
H2 H 0.198(2) 0.7171(8) 0.7943(7) 0.013(3) Uiso 1 1 d
N2 N 0.49934(14) 0.68399(5) 0.77322(5) 0.01429(19) Uani 1 1 d
C3 C 0.68674(18) 0.70410(7) 0.80328(6) 0.0164(2) Uani 1 1 d
O3 O 0.85348(12) 0.66891(5) 0.79278(4) 0.02073(17) Uani 1 1 d
C4 C 0.65354(18) 0.77851(7) 0.85246(6) 0.0178(2) Uani 1 1 d
H4A H 0.702(2) 0.8283(9) 0.8284(8) 0.021(3) Uiso 1 1 d
H4B H 0.726(2) 0.7718(9) 0.8984(8) 0.020(3) Uiso 1 1 d
C5 C 0.33089(18) 0.87067(7) 0.87203(5) 0.0163(2) Uani 1 1 d
O5 O 0.43234(14) 0.93149(5) 0.86056(5) 0.02359(19) Uani 1 1 d
C6 C 0.0311(2) 0.94865(7) 0.90267(7) 0.0232(2) Uani 1 1 d
H6A H 0.109(3) 0.9809(10) 0.9380(9) 0.032(4) Uiso 1 1 d
H6B H -0.115(3) 0.9363(10) 0.9179(9) 0.031(4) Uiso 1 1 d
H6C H 0.037(3) 0.9762(9) 0.8546(9) 0.027(4) Uiso 1 1 d
O6 O 0.13170(12) 0.86878(5) 0.89400(4) 0.01907(17) Uani 1 1 d
C7 C 0.34331(17) 0.72856(7) 0.92095(6) 0.0171(2) Uani 1 1 d
N7 N 0.28987(18) 0.68503(6) 0.96619(5) 0.0243(2) Uani 1 1 d
C8 C 0.31269(17) 0.80915(6) 0.72719(6) 0.0143(2) Uani 1 1 d
C9 C 0.48030(17) 0.83194(6) 0.68247(6) 0.0154(2) Uani 1 1 d
H9 H 0.612(2) 0.8018(8) 0.6859(7) 0.012(3) Uiso 1 1 d
C10 C 0.45849(18) 0.89464(7) 0.63202(6) 0.0168(2) Uani 1 1 d
H10 H 0.574(2) 0.9101(9) 0.6007(8) 0.018(3) Uiso 1 1 d
C11 C 0.26773(18) 0.93640(7) 0.62489(6) 0.0170(2) Uani 1 1 d
O11 O 0.26558(14) 0.99772(5) 0.57420(4) 0.02307(19) Uani 1 1 d
C12 C 0.09706(18) 0.91312(7) 0.66768(6) 0.0177(2) Uani 1 1 d
H12 H -0.033(2) 0.9400(9) 0.6625(8) 0.020(3) Uiso 1 1 d
C13 C 0.12174(17) 0.84949(7) 0.71816(6) 0.0165(2) Uani 1 1 d
H13 H 0.000(2) 0.8337(8) 0.7473(8) 0.016(3) Uiso 1 1 d
C14 C 0.0738(2) 1.04313(8) 0.56473(7) 0.0244(3) Uani 1 1 d
H14A H -0.037(3) 1.0071(10) 0.5465(8) 0.028(4) Uiso 1 1 d
H14B H 0.105(2) 1.0852(10) 0.5295(9) 0.031(4) Uiso 1 1 d
H14C H 0.034(3) 1.0679(10) 0.6107(9) 0.033(4) Uiso 1 1 d
C15 C 0.46894(17) 0.60819(6) 0.73009(6) 0.0148(2) Uani 1 1 d
H15 H 0.606(2) 0.5833(8) 0.7332(7) 0.011(3) Uiso 1 1 d
C16 C 0.30718(19) 0.55273(7) 0.76676(6) 0.0179(2) Uani 1 1 d
H16A H 0.355(3) 0.5433(10) 0.8178(9) 0.034(4) Uiso 1 1 d
H16B H 0.305(2) 0.5002(9) 0.7437(8) 0.019(3) Uiso 1 1 d
H16C H 0.165(2) 0.5767(9) 0.7659(7) 0.020(3) Uiso 1 1 d
C17 C 0.42070(16) 0.62795(6) 0.65109(6) 0.0144(2) Uani 1 1 d
C18 C 0.58642(17) 0.63396(7) 0.60169(6) 0.0170(2) Uani 1 1 d
H18 H 0.724(2) 0.6220(9) 0.6196(8) 0.021(3) Uiso 1 1 d
C19 C 0.54927(19) 0.65408(7) 0.52935(6) 0.0194(2) Uani 1 1 d
H19 H 0.668(2) 0.6570(9) 0.4970(9) 0.025(4) Uiso 1 1 d
C20 C 0.3458(2) 0.66799(7) 0.50558(6) 0.0211(2) Uani 1 1 d
H20 H 0.322(2) 0.6827(9) 0.4550(8) 0.021(3) Uiso 1 1 d
C21 C 0.17969(19) 0.66142(7) 0.55388(7) 0.0215(2) Uani 1 1 d
H21 H 0.033(3) 0.6713(10) 0.5375(8) 0.027(4) Uiso 1 1 d
C22 C 0.21664(17) 0.64186(7) 0.62646(6) 0.0176(2) Uani 1 1 d
H22 H 0.099(2) 0.6380(9) 0.6597(8) 0.021(3) Uiso 1 1 d

loop_
_atom_site_aniso_label
_atom_site_aniso_U_11
_atom_site_aniso_U_22
_atom_site_aniso_U_33
_atom_site_aniso_U_23
_atom_site_aniso_U_13
_atom_site_aniso_U_12
C1 0.0164(5) 0.0168(5) 0.0122(5) 0.0001(4) 0.0007(4) -0.0029(4)
C2 0.0127(5) 0.0146(4) 0.0138(5) -0.0019(4) 0.0001(4) -0.0011(4)
N2 0.0132(4) 0.0154(4) 0.0142(4) 0.0005(3) -0.0009(3) 0.0014(3)
C3 0.0157(5) 0.0191(5) 0.0143(5) 0.0039(4) 0.0002(4) -0.0030(4)
O3 0.0124(4) 0.0240(4) 0.0257(4) 0.0012(3) -0.0002(3) 0.0011(3)
C4 0.0150(5) 0.0220(5) 0.0163(5) -0.0007(4) -0.0016(4) -0.0033(4)
C5 0.0201(5) 0.0180(5) 0.0109(4) -0.0017(4) -0.0006(4) -0.0024(4)
O5 0.0271(4) 0.0177(4) 0.0259(4) -0.0020(3) 0.0047(3) -0.0053(3)
C6 0.0245(6) 0.0179(5) 0.0271(6) -0.0041(5) -0.0001(5) 0.0023(5)
O6 0.0197(4) 0.0157(4) 0.0219(4) -0.0017(3) 0.0032(3) -0.0001(3)
C7 0.0183(5) 0.0178(5) 0.0151(5) -0.0031(4) -0.0001(4) -0.0007(4)
N7 0.0298(5) 0.0243(5) 0.0187(5) 0.0024(4) 0.0018(4) -0.0035(4)
C8 0.0165(5) 0.0135(4) 0.0130(4) -0.0025(4) -0.0011(4) -0.0010(4)
C9 0.0142(5) 0.0162(5) 0.0157(5) -0.0033(4) -0.0006(4) 0.0008(4)
C10 0.0183(5) 0.0176(5) 0.0146(5) -0.0015(4) 0.0025(4) -0.0019(4)
C11 0.0235(6) 0.0152(5) 0.0124(5) -0.0011(4) -0.0009(4) 0.0008(4)
O11 0.0288(4) 0.0217(4) 0.0187(4) 0.0064(3) 0.0032(3) 0.0067(3)
C12 0.0175(5) 0.0191(5) 0.0166(5) -0.0023(4) -0.0012(4) 0.0042(4)
C13 0.0150(5) 0.0194(5) 0.0151(5) -0.0012(4) 0.0013(4) 0.0003(4)
C14 0.0319(7) 0.0211(5) 0.0202(6) 0.0040(5) 0.0002(5) 0.0085(5)
C15 0.0139(5) 0.0135(5) 0.0169(5) 0.0003(4) 0.0002(4) 0.0021(4)
C16 0.0198(6) 0.0149(5) 0.0191(5) 0.0017(4) 0.0019(4) -0.0004(4)
C17 0.0163(5) 0.0105(4) 0.0164(5) -0.0016(4) -0.0004(4) 0.0002(4)
C18 0.0158(5) 0.0159(5) 0.0194(5) -0.0020(4) 0.0001(4) 0.0009(4)
C19 0.0223(6) 0.0182(5) 0.0179(5) -0.0020(4) 0.0036(4) -0.0015(4)
C20 0.0278(6) 0.0190(5) 0.0164(5) 0.0003(4) -0.0044(5) -0.0039(5)
C21 0.0188(5) 0.0220(5) 0.0236(6) 0.0018(4) -0.0058(5) -0.0027(5)
C22 0.0153(5) 0.0168(5) 0.0207(5) 0.0008(4) -0.0002(4) -0.0016(4)

loop_
_atom_type_symbol
_atom_type_description
_atom_type_scat_dispersion_real
_atom_type_scat_dispersion_imag
_atom_type_scat_source
C C 0.0181 0.0091 'International Tables Vol C Tables 4.2.6.8 and 6.1.1.4'
H H 0.0000 0.0000 'International Tables Vol C Tables 4.2.6.8 and 6.1.1.4'
N N 0.0311 0.0180 'International Tables Vol C Tables 4.2.6.8 and 6.1.1.4'
O O 0.0492 0.0322 'International Tables Vol C Tables 4.2.6.8 and 6.1.1.4'

loop_
_geom_angle_atom_site_label_1
_geom_angle_atom_site_label_2
_geom_angle_atom_site_label_3
_geom_angle
C7 C1 C5 110.66(9)
C7 C1 C4 110.56(9)
C5 C1 C4 113.50(9)
C7 C1 C2 107.94(8)
C5 C1 C2 111.52(8)
C4 C1 C2 102.25(8)
N2 C2 C8 113.76(8)
N2 C2 C1 100.28(8)
C8 C2 C1 112.14(8)
N2 C2 H2 110.8(8)
C8 C2 H2 109.6(8)
C1 C2 H2 109.9(8)
C3 N2 C2 113.85(9)
C3 N2 C15 122.35(9)
C2 N2 C15 123.80(8)
O3 C3 N2 126.09(10)
O3 C3 C4 125.82(10)
N2 C3 C4 108.09(9)
C3 C4 C1 103.66(9)
C3 C4 H4A 110.2(8)
C1 C4 H4A 108.9(9)
C3 C4 H4B 111.2(8)
C1 C4 H4B 112.8(9)
H4A C4 H4B 109.8(12)
O5 C5 O6 125.87(11)
O5 C5 C1 123.85(10)
O6 C5 C1 110.27(9)
O6 C6 H6A 109.1(10)
O6 C6 H6B 105.4(10)
H6A C6 H6B 113.7(14)
O6 C6 H6C 106.8(9)
H6A C6 H6C 109.6(14)
H6B C6 H6C 112.0(13)
C5 O6 C6 115.62(9)
N7 C7 C1 178.42(12)
C13 C8 C9 118.25(9)
C13 C8 C2 119.12(10)
C9 C8 C2 122.59(9)
C10 C9 C8 120.80(10)
C10 C9 H9 119.9(8)
C8 C9 H9 119.3(8)
C9 C10 C11 120.46(10)
C9 C10 H10 120.8(8)
C11 C10 H10 118.7(8)
O11 C11 C12 125.14(10)
O11 C11 C10 115.27(10)
C12 C11 C10 119.59(10)
C11 O11 C14 117.76(9)
C11 C12 C13 119.16(10)
C11 C12 H12 120.3(9)
C13 C12 H12 120.5(9)
C8 C13 C12 121.70(10)
C8 C13 H13 120.2(8)
C12 C13 H13 118.1(8)
O11 C14 H14A 110.5(9)
O11 C14 H14B 105.6(10)
H14A C14 H14B 110.2(13)
O11 C14 H14C 109.1(10)
H14A C14 H14C 111.0(14)
H14B C14 H14C 110.3(14)
N2 C15 C17 111.33(8)
N2 C15 C16 110.08(8)
C17 C15 C16 114.23(9)
N2 C15 H15 101.5(8)
C17 C15 H15 109.2(8)
C16 C15 H15 109.7(8)
C15 C16 H16A 107.3(10)
C15 C16 H16B 110.0(9)
H16A C16 H16B 106.6(13)
C15 C16 H16C 112.4(8)
H16A C16 H16C 110.9(13)
H16B C16 H16C 109.4(12)
C22 C17 C18 118.85(10)
C22 C17 C15 122.22(9)
C18 C17 C15 118.92(10)
C19 C18 C17 120.66(10)
C19 C18 H18 122.2(9)
C17 C18 H18 117.1(9)
C20 C19 C18 119.94(11)
C20 C19 H19 122.1(9)
C18 C19 H19 118.0(9)
C21 C20 C19 119.99(11)
C21 C20 H20 120.8(9)
C19 C20 H20 119.2(9)
C20 C21 C22 120.18(11)
C20 C21 H21 120.7(9)
C22 C21 H21 119.1(9)
C21 C22 C17 120.38(10)
C21 C22 H22 119.3(9)
C17 C22 H22 120.3(9)

loop_
_geom_bond_atom_site_label_1
_geom_bond_atom_site_label_2
_geom_bond_distance
C1 C7 1.4778(15)
C1 C5 1.5316(15)
C1 C4 1.5364(15)
C1 C2 1.5851(14)
C2 N2 1.4621(13)
C2 C8 1.5221(14)
C2 H2 0.982(14)
N2 C3 1.3544(14)
N2 C15 1.4754(13)
C3 O3 1.2206(14)
C3 C4 1.5223(15)
C4 H4A 0.971(15)
C4 H4B 0.968(15)
C5 O5 1.1979(14)
C5 O6 1.3310(14)
C6 O6 1.4539(14)
C6 H6A 0.971(18)
C6 H6B 0.992(17)
C6 H6C 0.990(16)
C7 N7 1.1423(15)
C8 C13 1.3904(15)
C8 C9 1.3964(15)
C9 C10 1.3828(15)
C9 H9 0.973(14)
C10 C11 1.3967(16)
C10 H10 0.968(15)
C11 O11 1.3623(13)
C11 C12 1.3931(16)
O11 C14 1.4365(15)
C12 C13 1.3963(15)
C12 H12 0.943(15)
C13 H13 0.974(15)
C14 H14A 0.977(17)
C14 H14B 0.962(17)
C14 H14C 0.969(17)
C15 C17 1.5174(14)
C15 C16 1.5242(15)
C15 H15 0.961(13)
C16 H16A 0.998(17)
C16 H16B 0.952(15)
C16 H16C 0.986(16)
C17 C22 1.3940(15)
C17 C18 1.3948(15)
C18 C19 1.3884(17)
C18 H18 0.957(15)
C19 C20 1.3854(17)
C19 H19 0.961(16)
C20 C21 1.3843(18)
C20 H20 0.971(14)
C21 C22 1.3901(16)
C21 H21 0.994(16)
C22 H22 0.966(15)

loop_
_geom_hbond_atom_site_label_D
_geom_hbond_atom_site_label_H
_geom_hbond_atom_site_label_A
_geom_hbond_distance_DH
_geom_hbond_distance_HA
_geom_hbond_distance_DA
_geom_hbond_angle_DHA
_geom_hbond_site_symmetry_A
C6 H6A O11 0.971(18) 2.647(17) 3.5151(15) 149.0(13) 4_575
C15 H15 O3 0.961(13) 2.370(13) 2.8790(13) 112.6(9) .
C2 H2 O3 0.982(14) 2.328(14) 3.2951(13) 168.4(11) 1_455
C14 H14C O3 0.969(17) 2.517(17) 3.3502(15) 144.1(13) 3_656
C6 H6A O11 0.971(18) 2.647(17) 3.5151(15) 149.0(13) 4_575
C15 H15 O3 0.961(13) 2.370(13) 2.8790(13) 112.6(9) .
C2 H2 O3 0.982(14) 2.328(14) 3.2951(13) 168.4(11) 1_455
C14 H14C O3 0.969(17) 2.517(17) 3.3502(15) 144.1(13) 3_656

loop_
_geom_torsion_atom_site_label_1
_geom_torsion_atom_site_label_2
_geom_torsion_atom_site_label_3
_geom_torsion_atom_site_label_4
_geom_torsion
C7 C1 C2 N2 -83.29(10)
C5 C1 C2 N2 154.94(8)
C4 C1 C2 N2 33.32(10)
C7 C1 C2 C8 155.65(9)
C5 C1 C2 C8 33.89(12)
C4 C1 C2 C8 -87.73(10)
C8 C2 N2 C3 92.84(10)
C1 C2 N2 C3 -27.06(11)
C8 C2 N2 C15 -86.43(11)
C1 C2 N2 C15 153.67(9)
C2 N2 C3 O3 -171.05(10)
C15 N2 C3 O3 8.23(16)
C2 N2 C3 C4 8.85(12)
C15 N2 C3 C4 -171.87(9)
O3 C3 C4 C1 -165.79(10)
N2 C3 C4 C1 14.31(11)
C7 C1 C4 C3 85.42(10)
C5 C1 C4 C3 -149.55(8)
C2 C1 C4 C3 -29.29(10)
C7 C1 C5 O5 139.28(11)
C4 C1 C5 O5 14.30(15)
C2 C1 C5 O5 -100.55(12)
C7 C1 C5 O6 -42.19(11)
C4 C1 C5 O6 -167.17(9)
C2 C1 C5 O6 77.98(10)
O5 C5 O6 C6 1.56(15)
C1 C5 O6 C6 -176.93(9)
N2 C2 C8 C13 155.95(9)
C1 C2 C8 C13 -91.11(11)
N2 C2 C8 C9 -26.34(14)
C1 C2 C8 C9 86.60(12)
C13 C8 C9 C10 1.86(15)
C2 C8 C9 C10 -175.87(9)
C8 C9 C10 C11 0.00(16)
C9 C10 C11 O11 179.10(9)
C9 C10 C11 C12 -1.67(16)
C12 C11 O11 C14 1.14(16)
C10 C11 O11 C14 -179.68(10)
O11 C11 C12 C13 -179.42(10)
C10 C11 C12 C13 1.44(16)
C9 C8 C13 C12 -2.10(15)
C2 C8 C13 C12 175.71(9)
C11 C12 C13 C8 0.46(16)
C3 N2 C15 C17 -114.19(10)
C2 N2 C15 C17 65.02(12)
C3 N2 C15 C16 118.08(11)
C2 N2 C15 C16 -62.71(12)
N2 C15 C17 C22 -87.64(12)
C16 C15 C17 C22 37.82(14)
N2 C15 C17 C18 91.10(11)
C16 C15 C17 C18 -143.45(10)
C22 C17 C18 C19 0.50(16)
C15 C17 C18 C19 -178.29(10)
C17 C18 C19 C20 -0.33(17)
C18 C19 C20 C21 -0.32(17)
C19 C20 C21 C22 0.79(17)
C20 C21 C22 C17 -0.61(17)
C18 C17 C22 C21 -0.03(16)
C15 C17 C22 C21 178.71(10)
